data_4319728
loop_
_publ_author_name
'Manuel Bardaj\'i'
'Antonio Laguna'
'Javier Vicente'
'Peter G. Jones'

_publ_section_title
;
 Synthesis of Luminescent Gold(I) and Gold(III) Complexes with a
 Triphosphine Ligand
;
_journal_name_full 'Inorganic Chemistry'
_journal_page_first 2675
_journal_page_last 2681
_journal_paper_doi 10.1021/ic000802v
_journal_volume 40
_journal_year 2001
_chemical_formula_sum 'C88 H41 Au3 Cl3 F45 P3'
_chemical_formula_weight 2743.37
_chemical_name_systematic
;
 ?
;
_space_group_IT_number 2
_symmetry_cell_setting triclinic
_symmetry_space_group_name_Hall '-P 1'
_symmetry_space_group_name_H-M 'P -1'
_atom_sites_solution_hydrogens geom
_atom_sites_solution_primary direct
_atom_sites_solution_secondary difmap
_audit_creation_method SHELXL-97
_cell_angle_alpha 98.215(3)
_cell_angle_beta 101.666(3)
_cell_angle_gamma 96.640(3)
_cell_formula_units_Z 2
_cell_length_a 12.7746(16)
_cell_length_b 18.560(2)
_cell_length_c 21.750(3)
_cell_measurement_reflns_used 8192
_cell_measurement_temperature 143(2)
_cell_measurement_theta_max 28
_cell_measurement_theta_min 2
_cell_volume 4942.6(11)
_computing_cell_refinement 'Bruker SAINT'
_computing_data_collection 'Bruker SMART'
_computing_data_reduction 'Bruker SAINT'
_computing_molecular_graphics 'Siemens XP'
_computing_publication_material SHELXL-97
_computing_structure_refinement 'SHELXL-97 (Sheldrick, 1997)'
_computing_structure_solution 'SHELXS-97 (Sheldrick, 1990)'
_diffrn_ambient_temperature 143(2)
_diffrn_detector_area_resol_mean 8.192
_diffrn_measured_fraction_theta_full 0.988
_diffrn_measured_fraction_theta_max 0.988
_diffrn_measurement_device_type 'Bruker SMART 1000 CCD'
_diffrn_measurement_method \w-scans
_diffrn_radiation_monochromator graphite
_diffrn_radiation_source 'fine-focus sealed tube'
_diffrn_radiation_type MoK\a
_diffrn_radiation_wavelength 0.71073
_diffrn_reflns_av_R_equivalents 0.0550
_diffrn_reflns_av_sigmaI/netI 0.0717
_diffrn_reflns_limit_h_max 17
_diffrn_reflns_limit_h_min -17
_diffrn_reflns_limit_k_max 26
_diffrn_reflns_limit_k_min -26
_diffrn_reflns_limit_l_max 30
_diffrn_reflns_limit_l_min -30
_diffrn_reflns_number 58818
_diffrn_reflns_theta_full 30.00
_diffrn_reflns_theta_max 30.03
_diffrn_reflns_theta_min 1.35
_exptl_absorpt_coefficient_mu 4.699
_exptl_absorpt_correction_T_max 0.962
_exptl_absorpt_correction_T_min 0.573
_exptl_absorpt_correction_type multi-scan
_exptl_absorpt_process_details 'Bruker SADABS'
_exptl_crystal_colour colourless
_exptl_crystal_density_diffrn 1.843
_exptl_crystal_density_method 'not measured'
_exptl_crystal_description 'irregular tablet'
_exptl_crystal_F_000 2614
_exptl_crystal_size_max 0.4
_exptl_crystal_size_mid 0.2
_exptl_crystal_size_min 0.1
_refine_diff_density_max 3.202
_refine_diff_density_min -3.080
_refine_diff_density_rms 0.243
_refine_ls_extinction_method none
_refine_ls_goodness_of_fit_ref 1.031
_refine_ls_hydrogen_treatment riding
_refine_ls_matrix_type full
_refine_ls_number_parameters 845
_refine_ls_number_reflns 28562
_refine_ls_number_restraints 226
_refine_ls_restrained_S_all 1.028
_refine_ls_R_factor_all 0.0898
_refine_ls_R_factor_gt 0.0532
_refine_ls_shift/su_max 0.007
_refine_ls_shift/su_mean 0.000
_refine_ls_structure_factor_coef Fsqd
_refine_ls_weighting_details 'calc w=1/[\s^2^(Fo^2^)+(0.0820P)^2^+13.0000P] where P=(Fo^2^+2Fc^2^)/3'
_refine_ls_weighting_scheme calc
_refine_ls_wR_factor_gt 0.1336
_refine_ls_wR_factor_ref 0.1539
_reflns_number_gt 19885
_reflns_number_total 28562
_reflns_threshold_expression >2sigma(I)
_cod_data_source_file ic000802v.cif
_cod_data_source_block senshun
_cod_depositor_comments
;
The following automatic conversions were performed:

'_geom_angle_publ_flag' value 'Y' changed to 'y' according to the
built-in table from CIF Core dictionary named 'cif_core.dic' version
2.4.1 from 2010-06-29 (40 times).

'_geom_bond_publ_flag' value 'Y'
changed to 'y' according to the built-in table from CIF Core
dictionary named 'cif_core.dic' version 2.4.1 from 2010-06-29 (23
times).

Automatic conversion script
Id: cif_fix_values 1646 2011-03-28 12:23:43Z adriana 
;
_cod_original_cell_volume 4942.5(10)
_cod_database_code 4319728

loop_
_symmetry_equiv_pos_as_xyz
'x, y, z'
'-x, -y, -z'

loop_
_atom_site_label
_atom_site_type_symbol
_atom_site_fract_x
_atom_site_fract_y
_atom_site_fract_z
_atom_site_U_iso_or_equiv
_atom_site_adp_type
_atom_site_occupancy
_atom_site_symmetry_multiplicity
_atom_site_calc_flag
_atom_site_refinement_flags
_atom_site_disorder_assembly
_atom_site_disorder_group
Au1 Au 0.216170(19) 0.802012(13) 0.519027(12) 0.01952(6) Uani 1 1 d . . .
Au2 Au 0.752770(19) 0.846810(13) 0.820772(12) 0.02033(6) Uani 1 1 d . . .
Au3 Au 0.43876(2) 0.496127(13) 0.785820(12) 0.02015(6) Uani 1 1 d . . .
P1 P 0.39393(13) 0.79620(9) 0.57273(8) 0.0188(3) Uani 1 1 d . . .
P2 P 0.56605(13) 0.83014(8) 0.77795(8) 0.0176(3) Uani 1 1 d . . .
P3 P 0.41462(13) 0.61779(9) 0.81857(8) 0.0206(3) Uani 1 1 d . . .
C1 C 0.4140(5) 0.8106(3) 0.6595(3) 0.0201(12) Uiso 1 1 d . . .
H1A H 0.3979 0.8601 0.6746 0.024 Uiso 1 1 calc R . .
H1B H 0.3629 0.7738 0.6715 0.024 Uiso 1 1 calc R . .
C2 C 0.5295(5) 0.8040(3) 0.6921(3) 0.0187(11) Uiso 1 1 d . . .
H2A H 0.5799 0.8349 0.6739 0.022 Uiso 1 1 calc R . .
H2B H 0.5409 0.7523 0.6811 0.022 Uiso 1 1 calc R . .
C3 C 0.4850(5) 0.7628(3) 0.8089(3) 0.0199(12) Uiso 1 1 d . . .
H3A H 0.4966 0.7781 0.8556 0.024 Uiso 1 1 calc R . .
H3B H 0.4076 0.7630 0.7902 0.024 Uiso 1 1 calc R . .
C4 C 0.5100(5) 0.6847(3) 0.7954(3) 0.0198(12) Uiso 1 1 d . . .
H4A H 0.5842 0.6826 0.8190 0.024 Uiso 1 1 calc R . .
H4B H 0.5074 0.6712 0.7493 0.024 Uiso 1 1 calc R . .
C11 C 0.2372(5) 0.7467(3) 0.4333(3) 0.0237(13) Uiso 1 1 d D . .
C12 C 0.2270(5) 0.6710(4) 0.4173(3) 0.0274(14) Uiso 1 1 d D . .
C13 C 0.2405(6) 0.6355(4) 0.3602(4) 0.0361(17) Uiso 1 1 d D . .
C14 C 0.2647(7) 0.6762(4) 0.3156(4) 0.0397(18) Uiso 1 1 d D . .
C15 C 0.2747(6) 0.7517(4) 0.3291(3) 0.0333(16) Uiso 1 1 d D . .
C16 C 0.2610(6) 0.7854(4) 0.3867(3) 0.0272(14) Uiso 1 1 d D . .
F12 F 0.1977(4) 0.6284(2) 0.4589(2) 0.0435(12) Uani 1 1 d D . .
F13 F 0.2294(5) 0.5623(3) 0.3473(3) 0.0576(15) Uani 1 1 d D . .
F14 F 0.2788(4) 0.6426(3) 0.2600(3) 0.0572(16) Uani 1 1 d D . .
F15 F 0.2963(4) 0.7919(3) 0.2849(2) 0.0518(14) Uani 1 1 d D . .
F16 F 0.2704(4) 0.8599(2) 0.3980(2) 0.0371(10) Uani 1 1 d D . .
C21 C 0.1866(5) 0.8586(3) 0.6010(3) 0.0242(13) Uiso 1 1 d D . .
C22 C 0.1220(5) 0.8243(4) 0.6354(3) 0.0322(16) Uiso 1 1 d D . .
C23 C 0.1010(6) 0.8580(4) 0.6906(4) 0.0412(19) Uiso 1 1 d D . .
C24 C 0.1444(7) 0.9303(4) 0.7140(4) 0.0403(19) Uiso 1 1 d D . .
C25 C 0.2079(7) 0.9675(4) 0.6812(4) 0.0368(17) Uiso 1 1 d D . .
C26 C 0.2279(6) 0.9312(4) 0.6262(3) 0.0282(14) Uiso 1 1 d D . .
F22 F 0.0736(4) 0.7540(3) 0.6125(3) 0.0466(13) Uani 1 1 d D . .
F23 F 0.0397(4) 0.8215(4) 0.7234(3) 0.0607(17) Uani 1 1 d D . .
F24 F 0.1248(5) 0.9639(4) 0.7681(3) 0.0685(19) Uani 1 1 d D . .
F25 F 0.2494(5) 1.0387(3) 0.7025(3) 0.0552(14) Uani 1 1 d D . .
F26 F 0.2934(4) 0.9693(2) 0.5957(2) 0.0346(10) Uani 1 1 d D . .
C31 C 0.0631(6) 0.8133(3) 0.4736(3) 0.0256(13) Uiso 1 1 d D . .
C32 C -0.0217(6) 0.7556(4) 0.4584(3) 0.0348(17) Uiso 1 1 d D . .
C33 C -0.1266(7) 0.7644(5) 0.4301(4) 0.043(2) Uiso 1 1 d D . .
C34 C -0.1469(7) 0.8320(4) 0.4161(4) 0.0409(19) Uiso 1 1 d D . .
C35 C -0.0640(6) 0.8902(4) 0.4307(4) 0.0317(15) Uiso 1 1 d D . .
C36 C 0.0392(5) 0.8805(4) 0.4592(3) 0.0259(14) Uiso 1 1 d D . .
F32 F -0.0042(4) 0.6886(3) 0.4710(3) 0.0526(14) Uani 1 1 d D . .
F33 F -0.2075(4) 0.7070(4) 0.4167(4) 0.076(2) Uani 1 1 d D . .
F34 F -0.2472(4) 0.8409(3) 0.3892(3) 0.0611(16) Uani 1 1 d D . .
F35 F -0.0833(4) 0.9562(3) 0.4172(3) 0.0497(13) Uani 1 1 d D . .
F36 F 0.1178(3) 0.9388(2) 0.4733(2) 0.0345(10) Uani 1 1 d D . .
C41 C 0.4865(5) 0.8679(3) 0.5564(3) 0.0203(12) Uiso 1 1 d D . .
C42 C 0.5183(5) 0.8608(4) 0.4981(3) 0.0257(14) Uiso 1 1 d D . .
H42 H 0.4892 0.8182 0.4668 0.031 Uiso 1 1 calc R . .
C43 C 0.5914(6) 0.9146(4) 0.4855(4) 0.0314(15) Uiso 1 1 d D . .
H43 H 0.6119 0.9093 0.4457 0.038 Uiso 1 1 calc R . .
C44 C 0.6348(6) 0.9767(4) 0.5316(3) 0.0306(15) Uiso 1 1 d D . .
H44 H 0.6869 1.0130 0.5238 0.037 Uiso 1 1 calc R . .
C45 C 0.6018(6) 0.9856(4) 0.5892(3) 0.0266(14) Uiso 1 1 d D . .
H45 H 0.6299 1.0287 0.6200 0.032 Uiso 1 1 calc R . .
C46 C 0.5287(5) 0.9321(4) 0.6014(3) 0.0249(13) Uiso 1 1 d D . .
H46 H 0.5064 0.9387 0.6407 0.030 Uiso 1 1 calc R . .
C51 C 0.4441(5) 0.7097(4) 0.5582(3) 0.0261(14) Uiso 1 1 d D . .
C52 C 0.5478(6) 0.7051(4) 0.5487(3) 0.0355(17) Uiso 1 1 d D . .
H52 H 0.5914 0.7470 0.5421 0.043 Uiso 1 1 calc R . .
C53 C 0.5868(8) 0.6377(5) 0.5490(4) 0.049(2) Uiso 1 1 d D . .
H53 H 0.6566 0.6338 0.5411 0.059 Uiso 1 1 calc R . .
C54 C 0.5254(7) 0.5768(5) 0.5605(5) 0.049(2) Uiso 1 1 d D . .
H54 H 0.5543 0.5321 0.5624 0.059 Uiso 1 1 calc R . .
C55 C 0.4228(7) 0.5808(5) 0.5693(4) 0.045(2) Uiso 1 1 d D . .
H55 H 0.3807 0.5386 0.5766 0.054 Uiso 1 1 calc R . .
C56 C 0.3794(7) 0.6471(4) 0.5674(4) 0.0346(16) Uiso 1 1 d D . .
H56 H 0.3076 0.6496 0.5723 0.042 Uiso 1 1 calc R . .
C61 C 0.5169(5) 0.9156(4) 0.7961(3) 0.0224(13) Uiso 1 1 d D . .
C62 C 0.4287(6) 0.9210(4) 0.8248(3) 0.0340(16) Uiso 1 1 d D . .
H62 H 0.3932 0.8784 0.8358 0.041 Uiso 1 1 calc R . .
C63 C 0.3925(7) 0.9885(5) 0.8373(4) 0.044(2) Uiso 1 1 d D . .
H63 H 0.3327 0.9920 0.8568 0.053 Uiso 1 1 calc R . .
C64 C 0.4448(7) 1.0508(5) 0.8210(4) 0.0423(19) Uiso 1 1 d D . .
H64 H 0.4203 1.0969 0.8293 0.051 Uiso 1 1 calc R . .
C65 C 0.5325(7) 1.0458(5) 0.7926(4) 0.044(2) Uiso 1 1 d D . .
H65 H 0.5679 1.0886 0.7818 0.052 Uiso 1 1 calc R . .
C66 C 0.5685(6) 0.9789(4) 0.7800(4) 0.0317(16) Uiso 1 1 d D . .
H66 H 0.6283 0.9758 0.7604 0.038 Uiso 1 1 calc R . .
C71 C 0.7925(5) 0.8669(3) 0.7360(3) 0.0243(13) Uiso 1 1 d D . .
C72 C 0.8274(5) 0.9362(4) 0.7256(3) 0.0319(16) Uiso 1 1 d D . .
C73 C 0.8579(6) 0.9487(4) 0.6703(4) 0.0370(17) Uiso 1 1 d D . .
C74 C 0.8523(7) 0.8901(4) 0.6231(4) 0.0405(19) Uiso 1 1 d D . .
C75 C 0.8179(7) 0.8193(4) 0.6312(4) 0.0362(17) Uiso 1 1 d D . .
C76 C 0.7881(6) 0.8099(4) 0.6875(3) 0.0281(14) Uiso 1 1 d D . .
F72 F 0.8347(4) 0.9954(2) 0.7703(2) 0.0423(12) Uani 1 1 d D . .
F73 F 0.8911(5) 1.0166(3) 0.6610(3) 0.0641(17) Uani 1 1 d D . .
F74 F 0.8821(5) 0.8998(4) 0.5684(3) 0.0648(17) Uani 1 1 d D . .
F75 F 0.8143(4) 0.7617(3) 0.5853(2) 0.0513(14) Uani 1 1 d D . .
F76 F 0.7551(4) 0.7399(2) 0.6942(2) 0.0359(10) Uani 1 1 d D . .
C81 C 0.9152(6) 0.8720(3) 0.8619(3) 0.0268(14) Uiso 1 1 d D . .
C82 C 0.9561(6) 0.9397(4) 0.8986(3) 0.0374(18) Uiso 1 1 d D . .
C83 C 1.0655(7) 0.9599(5) 0.9255(4) 0.049(2) Uiso 1 1 d D . .
C84 C 1.1349(8) 0.9108(4) 0.9156(4) 0.046(2) Uiso 1 1 d D . .
C85 C 1.0960(7) 0.8423(5) 0.8793(4) 0.045(2) Uiso 1 1 d D . .
C86 C 0.9867(6) 0.8238(4) 0.8533(4) 0.0353(17) Uiso 1 1 d D . .
F82 F 0.8914(4) 0.9890(3) 0.9095(3) 0.0558(15) Uani 1 1 d D . .
F83 F 1.1040(5) 1.0280(4) 0.9596(3) 0.078(2) Uani 1 1 d D . .
F84 F 1.2425(4) 0.9299(4) 0.9409(3) 0.075(2) Uani 1 1 d D . .
F85 F 1.1665(4) 0.7950(4) 0.8687(3) 0.0641(17) Uani 1 1 d D . .
F86 F 0.9520(4) 0.7572(3) 0.8176(3) 0.0430(11) Uani 1 1 d D . .
C91 C 0.7267(6) 0.8218(3) 0.9068(3) 0.0290(15) Uiso 1 1 d D . .
C92 C 0.7469(6) 0.7549(4) 0.9235(4) 0.0404(19) Uiso 1 1 d D . .
C93 C 0.7352(8) 0.7338(6) 0.9818(5) 0.060(3) Uiso 1 1 d D . .
C94 C 0.7025(10) 0.7841(5) 1.0229(6) 0.066(3) Uiso 1 1 d D . .
C95 C 0.6793(9) 0.8505(6) 1.0100(5) 0.061(3) Uiso 1 1 d D . .
C96 C 0.6933(7) 0.8682(5) 0.9511(4) 0.0424(19) Uiso 1 1 d D . .
F92 F 0.7787(5) 0.7047(3) 0.8826(3) 0.0513(14) Uani 1 1 d D . .
F93 F 0.7556(7) 0.6688(5) 0.9952(4) 0.101(3) Uani 1 1 d D . .
F94 F 0.6921(8) 0.7676(6) 1.0801(3) 0.135(5) Uani 1 1 d D . .
F95 F 0.6469(7) 0.8987(5) 1.0501(4) 0.112(3) Uani 1 1 d D . .
F96 F 0.6707(5) 0.9349(3) 0.9374(3) 0.0581(16) Uani 1 1 d D . .
C101 C 0.4244(5) 0.6463(4) 0.9023(3) 0.0262(14) Uiso 1 1 d D . .
C102 C 0.4789(6) 0.6064(4) 0.9454(3) 0.0325(16) Uiso 1 1 d D . .
H102 H 0.5063 0.5633 0.9304 0.039 Uiso 1 1 calc R . .
C103 C 0.4924(7) 0.6305(5) 1.0101(4) 0.045(2) Uiso 1 1 d D . .
H103 H 0.5288 0.6037 1.0397 0.054 Uiso 1 1 calc R . .
C104 C 0.4530(8) 0.6937(5) 1.0319(5) 0.050(2) Uiso 1 1 d D . .
H104 H 0.4623 0.7096 1.0764 0.060 Uiso 1 1 calc R . .
C105 C 0.4004(7) 0.7335(5) 0.9896(4) 0.0409(19) Uiso 1 1 d D . .
H105 H 0.3748 0.7770 1.0051 0.049 Uiso 1 1 calc R . .
C106 C 0.3849(6) 0.7101(4) 0.9252(3) 0.0304(15) Uiso 1 1 d D . .
H106 H 0.3476 0.7371 0.8960 0.036 Uiso 1 1 calc R . .
C111 C 0.2835(5) 0.6307(4) 0.7744(3) 0.0236(13) Uiso 1 1 d D . .
C112 C 0.2704(6) 0.6287(4) 0.7092(4) 0.0330(16) Uiso 1 1 d D . .
H112 H 0.3303 0.6250 0.6898 0.040 Uiso 1 1 calc R . .
C113 C 0.1693(7) 0.6320(4) 0.6728(4) 0.0392(18) Uiso 1 1 d D . .
H113 H 0.1597 0.6310 0.6282 0.047 Uiso 1 1 calc R . .
C114 C 0.0825(8) 0.6368(5) 0.7012(4) 0.046(2) Uiso 1 1 d D . .
H114 H 0.0134 0.6388 0.6757 0.055 Uiso 1 1 calc R . .
C115 C 0.0942(7) 0.6387(5) 0.7645(4) 0.0386(18) Uiso 1 1 d D . .
H115 H 0.0338 0.6424 0.7834 0.046 Uiso 1 1 calc R . .
C116 C 0.1949(6) 0.6351(4) 0.8020(4) 0.0314(15) Uiso 1 1 d D . .
H116 H 0.2030 0.6356 0.8464 0.038 Uiso 1 1 calc R . .
C121 C 0.6055(6) 0.5205(3) 0.7986(3) 0.0251(13) Uiso 1 1 d D . .
C122 C 0.6701(6) 0.5011(4) 0.8501(3) 0.0365(17) Uiso 1 1 d D . .
C123 C 0.7807(7) 0.5107(5) 0.8610(4) 0.047(2) Uiso 1 1 d D . .
C124 C 0.8304(8) 0.5415(5) 0.8190(4) 0.047(2) Uiso 1 1 d D . .
C125 C 0.7705(6) 0.5610(4) 0.7673(4) 0.0353(17) Uiso 1 1 d D . .
C126 C 0.6587(6) 0.5512(4) 0.7575(3) 0.0283(14) Uiso 1 1 d D . .
F122 F 0.6240(4) 0.4699(3) 0.8928(3) 0.0486(13) Uani 1 1 d D . .
F123 F 0.8406(5) 0.4915(4) 0.9135(4) 0.083(2) Uani 1 1 d D . .
F124 F 0.9387(4) 0.5507(4) 0.8281(4) 0.080(2) Uani 1 1 d D . .
F125 F 0.8195(4) 0.5911(3) 0.7250(3) 0.0491(13) Uani 1 1 d D . .
F126 F 0.6019(4) 0.5716(2) 0.7050(2) 0.0349(10) Uani 1 1 d D . .
C131 C 0.4491(5) 0.3911(4) 0.7460(3) 0.0245(13) Uiso 1 1 d D . .
C132 C 0.4463(5) 0.3328(4) 0.7796(3) 0.0343(16) Uiso 1 1 d D . .
C133 C 0.4543(6) 0.2626(5) 0.7522(4) 0.043(2) Uiso 1 1 d D . .
C134 C 0.4655(7) 0.2480(4) 0.6896(3) 0.0359(17) Uiso 1 1 d D . .
C135 C 0.4651(6) 0.3046(4) 0.6553(4) 0.0339(16) Uiso 1 1 d D . .
C136 C 0.4593(6) 0.3750(4) 0.6837(3) 0.0293(15) Uiso 1 1 d D . .
F132 F 0.4330(6) 0.3440(3) 0.8389(2) 0.0556(15) Uani 1 1 d D . .
F133 F 0.4544(6) 0.2077(3) 0.7868(3) 0.072(2) Uani 1 1 d D . .
F134 F 0.4728(4) 0.1805(2) 0.6626(3) 0.0507(14) Uani 1 1 d D . .
F135 F 0.4742(5) 0.2912(3) 0.5946(2) 0.0542(14) Uani 1 1 d D . .
F136 F 0.4639(5) 0.4287(3) 0.6484(2) 0.0440(12) Uani 1 1 d D . .
C141 C 0.2755(6) 0.4618(4) 0.7782(3) 0.0270(14) Uiso 1 1 d D . .
C142 C 0.2006(6) 0.4489(3) 0.7208(3) 0.0307(15) Uiso 1 1 d D . .
C143 C 0.0922(7) 0.4282(4) 0.7153(4) 0.043(2) Uiso 1 1 d D . .
C144 C 0.0554(8) 0.4197(5) 0.7703(4) 0.049(2) Uiso 1 1 d D . .
C145 C 0.1283(7) 0.4307(5) 0.8285(4) 0.047(2) Uiso 1 1 d D . .
C146 C 0.2360(6) 0.4525(4) 0.8317(4) 0.0350(17) Uiso 1 1 d D . .
F142 F 0.2347(4) 0.4557(3) 0.6665(2) 0.0384(11) Uani 1 1 d D . .
F143 F 0.0215(4) 0.4161(4) 0.6592(3) 0.0617(16) Uani 1 1 d D . .
F144 F -0.0497(4) 0.4004(4) 0.7663(3) 0.076(2) Uani 1 1 d D . .
F145 F 0.0943(5) 0.4227(5) 0.8813(3) 0.082(2) Uani 1 1 d D . .
F146 F 0.3049(4) 0.4640(3) 0.8892(2) 0.0458(13) Uani 1 1 d D . .
X1 C 0.0000 0.5000 0.5000 0.071(5) Uiso 1 2 d S . .
X2 C 0.0940(12) 0.5461(8) 0.5169(7) 0.026(3) Uiso 0.50 1 d P . .
X3 C 0.1593(15) 0.4420(10) 0.4715(9) 0.044(4) Uiso 0.50 1 d P . .
X4 C 0.0545(14) 0.4571(9) 0.4576(8) 0.039(4) Uiso 0.50 1 d P . .
X5 C 0.1007(16) 0.4825(11) 0.5166(9) 0.046(4) Uiso 0.50 1 d P . .
C999 C -0.0933(14) 0.826(2) 0.2574(18) 0.33(3) Uiso 1 1 d D . .
Cl1 Cl 0.0150(8) 0.7853(6) 0.2863(5) 0.229(4) Uiso 1 1 d D . .
Cl2 Cl -0.1976(9) 0.7582(7) 0.2407(5) 0.261(5) Uiso 1 1 d D . .
Cl3 Cl -0.0778(14) 0.8486(11) 0.1886(9) 0.479(12) Uiso 1 1 d D . .

loop_
_atom_site_aniso_label
_atom_site_aniso_U_11
_atom_site_aniso_U_22
_atom_site_aniso_U_33
_atom_site_aniso_U_23
_atom_site_aniso_U_13
_atom_site_aniso_U_12
Au1 0.01494(11) 0.01890(11) 0.02460(12) 0.00703(9) 0.00250(9) 0.00123(8)
Au2 0.01683(11) 0.02105(11) 0.02125(12) 0.00200(9) 0.00324(9) -0.00103(8)
Au3 0.01989(12) 0.01588(11) 0.02509(13) 0.00607(9) 0.00530(9) 0.00064(8)
P1 0.0158(7) 0.0184(7) 0.0218(8) 0.0040(6) 0.0031(6) 0.0017(6)
P2 0.0162(7) 0.0145(7) 0.0215(8) 0.0036(6) 0.0036(6) 0.0007(5)
P3 0.0183(7) 0.0159(7) 0.0281(9) 0.0055(6) 0.0068(6) 0.0001(6)
F12 0.054(3) 0.023(2) 0.049(3) 0.008(2) 0.002(2) 0.002(2)
F13 0.063(4) 0.032(3) 0.066(4) -0.015(2) 0.003(3) 0.008(3)
F14 0.036(3) 0.081(4) 0.044(3) -0.022(3) 0.012(2) 0.001(3)
F15 0.045(3) 0.076(4) 0.037(3) 0.013(3) 0.016(2) -0.001(3)
F16 0.045(3) 0.027(2) 0.038(3) 0.0103(19) 0.010(2) -0.0053(19)
F22 0.036(3) 0.051(3) 0.061(3) 0.029(3) 0.018(2) 0.002(2)
F23 0.044(3) 0.103(5) 0.053(3) 0.043(3) 0.029(3) 0.019(3)
F24 0.071(4) 0.106(5) 0.038(3) 0.003(3) 0.027(3) 0.039(4)
F25 0.071(4) 0.046(3) 0.044(3) -0.005(2) 0.008(3) 0.016(3)
F26 0.036(2) 0.029(2) 0.038(2) 0.0034(18) 0.010(2) -0.0007(18)
F32 0.036(3) 0.031(2) 0.084(4) 0.020(3) -0.003(3) -0.006(2)
F33 0.024(3) 0.064(4) 0.121(6) 0.010(4) -0.010(3) -0.012(3)
F34 0.023(2) 0.077(4) 0.074(4) 0.003(3) -0.011(2) 0.018(3)
F35 0.040(3) 0.053(3) 0.059(3) 0.019(3) 0.003(2) 0.025(2)
F36 0.029(2) 0.026(2) 0.048(3) 0.0138(19) 0.0031(19) 0.0025(17)
F72 0.045(3) 0.028(2) 0.054(3) 0.003(2) 0.020(2) -0.007(2)
F73 0.065(4) 0.060(4) 0.082(4) 0.042(3) 0.033(3) 0.001(3)
F74 0.060(4) 0.100(5) 0.049(3) 0.033(3) 0.032(3) 0.009(3)
F75 0.048(3) 0.071(4) 0.033(3) -0.006(2) 0.016(2) 0.008(3)
F76 0.036(2) 0.034(2) 0.037(2) -0.0010(19) 0.012(2) 0.0051(19)
F82 0.034(3) 0.051(3) 0.067(4) -0.024(3) 0.006(3) -0.006(2)
F83 0.046(3) 0.084(5) 0.076(4) -0.031(4) 0.003(3) -0.027(3)
F84 0.021(3) 0.128(6) 0.061(4) 0.010(4) -0.007(2) -0.017(3)
F85 0.032(3) 0.089(5) 0.079(4) 0.021(4) 0.014(3) 0.025(3)
F86 0.033(3) 0.040(3) 0.057(3) 0.010(2) 0.009(2) 0.010(2)
F92 0.051(3) 0.042(3) 0.062(4) 0.025(3) 0.006(3) 0.006(2)
F93 0.094(6) 0.114(6) 0.088(5) 0.075(5) -0.013(4) -0.027(5)
F94 0.140(8) 0.213(11) 0.028(3) 0.032(5) 0.010(4) -0.075(7)
F95 0.111(7) 0.149(8) 0.060(4) -0.040(5) 0.054(5) -0.037(6)
F96 0.050(3) 0.059(4) 0.057(3) -0.024(3) 0.018(3) 0.004(3)
F122 0.033(3) 0.065(3) 0.056(3) 0.040(3) 0.009(2) 0.007(2)
F123 0.031(3) 0.120(6) 0.107(6) 0.069(5) -0.005(3) 0.016(3)
F124 0.024(3) 0.100(5) 0.128(6) 0.056(5) 0.017(3) 0.008(3)
F125 0.039(3) 0.044(3) 0.074(4) 0.017(3) 0.034(3) 0.001(2)
F126 0.036(2) 0.036(2) 0.037(2) 0.0104(19) 0.018(2) 0.0037(19)
F132 0.101(5) 0.035(3) 0.039(3) 0.019(2) 0.023(3) 0.016(3)
F133 0.116(6) 0.027(3) 0.078(4) 0.026(3) 0.017(4) 0.017(3)
F134 0.038(3) 0.022(2) 0.082(4) -0.013(2) 0.003(3) 0.006(2)
F135 0.068(4) 0.053(3) 0.038(3) -0.009(2) 0.010(3) 0.016(3)
F136 0.063(3) 0.041(3) 0.033(3) 0.016(2) 0.017(2) 0.006(2)
F142 0.038(3) 0.043(3) 0.031(2) 0.008(2) 0.0035(19) -0.001(2)
F143 0.031(3) 0.081(4) 0.057(4) 0.003(3) -0.010(2) -0.011(3)
F144 0.027(3) 0.109(6) 0.080(5) -0.001(4) 0.012(3) -0.021(3)
F145 0.049(4) 0.124(6) 0.071(4) 0.011(4) 0.033(3) -0.026(4)
F146 0.039(3) 0.064(3) 0.034(3) 0.016(2) 0.012(2) -0.008(2)

loop_
_atom_type_symbol
_atom_type_description
_atom_type_scat_dispersion_real
_atom_type_scat_dispersion_imag
_atom_type_scat_source
C C 0.0033 0.0016 'International Tables Vol C Tables 4.2.6.8 and 6.1.1.4'
H H 0.0000 0.0000 'International Tables Vol C Tables 4.2.6.8 and 6.1.1.4'
F F 0.0171 0.0103 'International Tables Vol C Tables 4.2.6.8 and 6.1.1.4'
P P 0.1023 0.0942 'International Tables Vol C Tables 4.2.6.8 and 6.1.1.4'
Au Au -2.0133 8.8022 'International Tables Vol C Tables 4.2.6.8 and 6.1.1.4'
Cl Cl 0.1484 0.1585 'International Tables Vol C Tables 4.2.6.8 and 6.1.1.4'

loop_
_geom_angle_atom_site_label_1
_geom_angle_atom_site_label_2
_geom_angle_atom_site_label_3
_geom_angle
_geom_angle_site_symmetry_1
_geom_angle_site_symmetry_3
_geom_angle_publ_flag
C31 Au1 C21 87.7(3) . . y
C31 Au1 C11 88.8(2) . . y
C21 Au1 C11 176.4(2) . . y
C31 Au1 P1 176.83(17) . . y
C21 Au1 P1 90.56(18) . . y
C11 Au1 P1 92.90(18) . . y
C81 Au2 C91 88.6(3) . . y
C81 Au2 C71 87.0(3) . . y
C91 Au2 C71 174.3(3) . . y
C81 Au2 P2 174.32(17) . . y
C91 Au2 P2 91.0(2) . . y
C71 Au2 P2 93.69(18) . . y
C131 Au3 C141 87.8(3) . . y
C131 Au3 C121 88.2(3) . . y
C141 Au3 C121 173.5(2) . . y
C131 Au3 P3 172.69(17) . . y
C141 Au3 P3 89.81(18) . . y
C121 Au3 P3 94.73(18) . . y
C41 P1 C51 108.8(3) . . y
C41 P1 C1 105.3(3) . . y
C51 P1 C1 100.8(3) . . y
C41 P1 Au1 110.0(2) . . y
C51 P1 Au1 117.2(2) . . y
C1 P1 Au1 113.9(2) . . y
C61 P2 C2 106.3(3) . . y
C61 P2 C3 105.6(3) . . y
C2 P2 C3 106.0(3) . . y
C61 P2 Au2 108.8(2) . . y
C2 P2 Au2 113.8(2) . . y
C3 P2 Au2 115.6(2) . . y
C101 P3 C111 109.4(3) . . y
C101 P3 C4 106.3(3) . . y
C111 P3 C4 103.9(3) . . y
C101 P3 Au3 116.7(2) . . y
C111 P3 Au3 107.6(2) . . y
C4 P3 Au3 112.2(2) . . y
C2 C1 P1 112.0(4) . . y
C1 C2 P2 116.5(4) . . y
C4 C3 P2 114.2(4) . . y
C3 C4 P3 112.1(4) . . y
C12 C11 C16 115.0(6) . . ?
C12 C11 Au1 124.5(5) . . ?
C16 C11 Au1 120.5(5) . . ?
F12 C12 C13 117.3(6) . . ?
F12 C12 C11 119.0(6) . . ?
C13 C12 C11 123.6(6) . . ?
F13 C13 C14 119.7(7) . . ?
F13 C13 C12 121.1(7) . . ?
C14 C13 C12 119.3(7) . . ?
F14 C14 C13 120.1(7) . . ?
F14 C14 C15 120.7(7) . . ?
C13 C14 C15 119.3(8) . . ?
F15 C15 C16 120.6(7) . . ?
F15 C15 C14 119.5(7) . . ?
C16 C15 C14 120.0(7) . . ?
F16 C16 C15 118.3(6) . . ?
F16 C16 C11 118.8(6) . . ?
C15 C16 C11 122.8(6) . . ?
C26 C21 C22 114.7(7) . . ?
C26 C21 Au1 124.6(5) . . ?
C22 C21 Au1 120.6(5) . . ?
F22 C22 C23 117.5(7) . . ?
F22 C22 C21 118.8(6) . . ?
C23 C22 C21 123.6(7) . . ?
F23 C23 C22 121.4(7) . . ?
F23 C23 C24 119.1(8) . . ?
C22 C23 C24 119.5(7) . . ?
F24 C24 C23 120.1(7) . . ?
F24 C24 C25 120.4(7) . . ?
C23 C24 C25 119.4(8) . . ?
F25 C25 C26 120.4(7) . . ?
F25 C25 C24 120.5(7) . . ?
C26 C25 C24 119.1(7) . . ?
F26 C26 C25 117.6(6) . . ?
F26 C26 C21 118.8(6) . . ?
C25 C26 C21 123.6(6) . . ?
C36 C31 C32 116.8(7) . . ?
C36 C31 Au1 120.9(5) . . ?
C32 C31 Au1 122.2(5) . . ?
F32 C32 C31 120.0(7) . . ?
F32 C32 C33 118.0(7) . . ?
C31 C32 C33 122.0(7) . . ?
F33 C33 C34 120.3(8) . . ?
F33 C33 C32 120.4(7) . . ?
C34 C33 C32 119.4(8) . . ?
F34 C34 C33 119.8(7) . . ?
F34 C34 C35 120.6(7) . . ?
C33 C34 C35 119.6(8) . . ?
F35 C35 C34 119.9(7) . . ?
F35 C35 C36 120.1(6) . . ?
C34 C35 C36 120.0(7) . . ?
F36 C36 C31 119.6(6) . . ?
F36 C36 C35 118.3(6) . . ?
C31 C36 C35 122.1(6) . . ?
C42 C41 C46 118.4(6) . . ?
C42 C41 P1 120.4(5) . . ?
C46 C41 P1 121.2(5) . . ?
C43 C42 C41 121.1(6) . . ?
C42 C43 C44 119.5(7) . . ?
C43 C44 C45 120.1(7) . . ?
C46 C45 C44 120.2(6) . . ?
C45 C46 C41 120.6(6) . . ?
C52 C51 C56 120.2(7) . . ?
C52 C51 P1 122.9(5) . . ?
C56 C51 P1 116.0(5) . . ?
C51 C52 C53 119.1(7) . . ?
C54 C53 C52 121.0(9) . . ?
C55 C54 C53 120.2(10) . . ?
C54 C55 C56 120.4(8) . . ?
C51 C56 C55 119.0(7) . . ?
C62 C61 C66 119.2(7) . . ?
C62 C61 P2 122.5(5) . . ?
C66 C61 P2 118.3(5) . . ?
C63 C62 C61 120.5(7) . . ?
C62 C63 C64 119.5(8) . . ?
C65 C64 C63 120.4(9) . . ?
C66 C65 C64 120.3(8) . . ?
C65 C66 C61 120.2(7) . . ?
C76 C71 C72 116.1(7) . . ?
C76 C71 Au2 120.6(5) . . ?
C72 C71 Au2 123.2(5) . . ?
F72 C72 C71 120.6(6) . . ?
F72 C72 C73 116.6(6) . . ?
C71 C72 C73 122.8(7) . . ?
F73 C73 C74 119.2(7) . . ?
F73 C73 C72 121.8(7) . . ?
C74 C73 C72 119.0(7) . . ?
F74 C74 C73 120.9(7) . . ?
F74 C74 C75 118.6(7) . . ?
C73 C74 C75 120.5(8) . . ?
F75 C75 C76 121.5(7) . . ?
F75 C75 C74 120.4(7) . . ?
C76 C75 C74 118.1(7) . . ?
F76 C76 C71 119.6(6) . . ?
F76 C76 C75 116.9(6) . . ?
C71 C76 C75 123.5(6) . . ?
C86 C81 C82 117.4(7) . . ?
C86 C81 Au2 122.5(5) . . ?
C82 C81 Au2 120.0(5) . . ?
F82 C82 C81 120.8(7) . . ?
F82 C82 C83 117.3(7) . . ?
C81 C82 C83 121.9(7) . . ?
F83 C83 C84 120.1(8) . . ?
F83 C83 C82 120.6(8) . . ?
C84 C83 C82 119.2(8) . . ?
F84 C84 C83 120.1(8) . . ?
F84 C84 C85 119.8(8) . . ?
C83 C84 C85 120.1(9) . . ?
F85 C85 C84 119.2(8) . . ?
F85 C85 C86 121.4(8) . . ?
C84 C85 C86 119.4(8) . . ?
F86 C86 C81 120.3(7) . . ?
F86 C86 C85 117.7(7) . . ?
C81 C86 C85 122.0(7) . . ?
C96 C91 C92 115.5(8) . . ?
C96 C91 Au2 124.8(5) . . ?
C92 C91 Au2 119.7(5) . . ?
F92 C92 C91 120.1(7) . . ?
F92 C92 C93 115.9(8) . . ?
C91 C92 C93 124.0(8) . . ?
F93 C93 C94 122.5(10) . . ?
F93 C93 C92 121.4(9) . . ?
C94 C93 C92 116.0(9) . . ?
F94 C94 C95 117.4(10) . . ?
F94 C94 C93 118.8(10) . . ?
C95 C94 C93 123.8(12) . . ?
F95 C95 C94 123.3(10) . . ?
F95 C95 C96 119.5(9) . . ?
C94 C95 C96 117.2(10) . . ?
F96 C96 C91 118.5(7) . . ?
F96 C96 C95 118.0(8) . . ?
C91 C96 C95 123.4(8) . . ?
C102 C101 C106 119.9(7) . . ?
C102 C101 P3 118.8(5) . . ?
C106 C101 P3 121.2(5) . . ?
C103 C102 C101 119.2(7) . . ?
C102 C103 C104 120.3(8) . . ?
C105 C104 C103 120.6(9) . . ?
C106 C105 C104 120.1(8) . . ?
C105 C106 C101 119.9(7) . . ?
C112 C111 C116 119.6(7) . . ?
C112 C111 P3 117.4(5) . . ?
C116 C111 P3 122.7(5) . . ?
C113 C112 C111 119.3(7) . . ?
C114 C113 C112 120.2(8) . . ?
C115 C114 C113 121.0(9) . . ?
C114 C115 C116 119.9(8) . . ?
C111 C116 C115 120.1(7) . . ?
C122 C121 C126 115.6(7) . . ?
C122 C121 Au3 118.7(5) . . ?
C126 C121 Au3 125.6(5) . . ?
F122 C122 C123 117.3(7) . . ?
F122 C122 C121 119.4(7) . . ?
C123 C122 C121 123.4(7) . . ?
F123 C123 C124 120.1(8) . . ?
F123 C123 C122 120.7(8) . . ?
C124 C123 C122 119.2(8) . . ?
F124 C124 C125 119.7(7) . . ?
F124 C124 C123 120.4(8) . . ?
C125 C124 C123 119.9(9) . . ?
C124 C125 F125 120.1(7) . . ?
C124 C125 C126 120.0(7) . . ?
F125 C125 C126 119.9(7) . . ?
F126 C126 C121 120.0(6) . . ?
F126 C126 C125 118.0(6) . . ?
C121 C126 C125 122.0(7) . . ?
C136 C131 C132 116.8(7) . . ?
C136 C131 Au3 121.0(5) . . ?
C132 C131 Au3 122.3(5) . . ?
F132 C132 C133 118.6(7) . . ?
F132 C132 C131 119.9(7) . . ?
C133 C132 C131 121.5(7) . . ?
F133 C133 C132 119.9(7) . . ?
F133 C133 C134 119.6(7) . . ?
C132 C133 C134 120.5(7) . . ?
F134 C134 C135 120.4(7) . . ?
F134 C134 C133 121.0(7) . . ?
C135 C134 C133 118.5(8) . . ?
F135 C135 C134 119.3(7) . . ?
F135 C135 C136 120.3(7) . . ?
C134 C135 C136 120.4(7) . . ?
F136 C136 C135 117.6(6) . . ?
F136 C136 C131 120.1(6) . . ?
C135 C136 C131 122.3(6) . . ?
C146 C141 C142 116.6(7) . . ?
C146 C141 Au3 120.7(5) . . ?
C142 C141 Au3 122.6(5) . . ?
F142 C142 C143 117.4(7) . . ?
F142 C142 C141 119.3(6) . . ?
C143 C142 C141 123.3(7) . . ?
F143 C143 C142 122.1(7) . . ?
F143 C143 C144 119.5(8) . . ?
C142 C143 C144 118.4(8) . . ?
F144 C144 C145 120.4(8) . . ?
F144 C144 C143 119.6(8) . . ?
C145 C144 C143 120.0(9) . . ?
F145 C145 C146 120.0(8) . . ?
F145 C145 C144 120.5(8) . . ?
C146 C145 C144 119.4(8) . . ?
F146 C146 C145 118.2(7) . . ?
F146 C146 C141 119.5(7) . . ?
C145 C146 C141 122.2(7) . . ?
X2 X1 X2 180.0(14) . 2_566 ?
X2 X1 X5 127.5(10) . 2_566 ?
X2 X1 X5 52.5(10) 2_566 2_566 ?
X2 X1 X5 52.5(10) . . ?
X2 X1 X5 127.5(10) 2_566 . ?
X5 X1 X5 180.000(6) 2_566 . ?
X2 X1 X4 95.4(9) . 2_566 ?
X2 X1 X4 84.6(9) 2_566 2_566 ?
X5 X1 X4 54.5(10) 2_566 2_566 ?
X5 X1 X4 125.5(10) . 2_566 ?
X2 X1 X4 84.6(9) . . ?
X2 X1 X4 95.4(9) 2_566 . ?
X5 X1 X4 125.5(10) 2_566 . ?
X5 X1 X4 54.5(10) . . ?
X4 X1 X4 180.0(11) 2_566 . ?
X5 X2 X1 64.2(12) . . ?
X5 X2 X4 42.5(12) . . ?
X1 X2 X4 50.5(7) . . ?
X4 X3 X5 52.8(12) . . ?
X5 X4 X3 69.0(14) . . ?
X5 X4 X1 58.3(11) . . ?
X3 X4 X1 127.3(15) . . ?
X5 X4 X2 38.4(11) . . ?
X3 X4 X2 90.8(13) . . ?
X1 X4 X2 44.9(6) . . ?
X2 X5 X4 99.1(17) . . ?
X2 X5 X1 63.3(12) . . ?
X4 X5 X1 67.2(12) . . ?
X2 X5 X3 120.6(17) . . ?
X4 X5 X3 58.2(13) . . ?
X1 X5 X3 125.3(16) . . ?
Cl3 C999 Cl2 107(2) . . ?
Cl3 C999 Cl1 107(2) . . ?
Cl2 C999 Cl1 104(2) . . ?

loop_
_geom_bond_atom_site_label_1
_geom_bond_atom_site_label_2
_geom_bond_distance
_geom_bond_site_symmetry_2
_geom_bond_publ_flag
Au1 C31 2.054(7) . y
Au1 C21 2.063(7) . y
Au1 C11 2.079(7) . y
Au1 P1 2.3564(17) . y
Au2 C81 2.057(7) . y
Au2 C91 2.073(7) . y
Au2 C71 2.079(7) . y
Au2 P2 2.3454(16) . y
Au3 C131 2.047(7) . y
Au3 C141 2.075(7) . y
Au3 C121 2.078(7) . y
Au3 P3 2.3434(17) . y
P1 C41 1.799(6) . y
P1 C51 1.807(7) . y
P1 C1 1.828(6) . y
P2 C61 1.794(7) . y
P2 C2 1.810(6) . y
P2 C3 1.820(6) . y
P3 C101 1.797(7) . y
P3 C111 1.815(7) . y
P3 C4 1.832(6) . y
C1 C2 1.529(9) . y
C3 C4 1.523(9) . y
C11 C12 1.382(8) . ?
C11 C16 1.385(8) . ?
C12 F12 1.363(8) . ?
C12 C13 1.374(10) . ?
C13 F13 1.331(8) . ?
C13 C14 1.373(10) . ?
C14 F14 1.336(10) . ?
C14 C15 1.375(9) . ?
C15 F15 1.351(8) . ?
C15 C16 1.372(9) . ?
C16 F16 1.356(8) . ?
C21 C26 1.379(8) . ?
C21 C22 1.382(9) . ?
C22 F22 1.354(8) . ?
C22 C23 1.363(10) . ?
C23 F23 1.350(9) . ?
C23 C24 1.373(10) . ?
C24 F24 1.335(10) . ?
C24 C25 1.374(10) . ?
C25 F25 1.343(9) . ?
C25 C26 1.372(10) . ?
C26 F26 1.364(8) . ?
C31 C36 1.380(8) . ?
C31 C32 1.383(9) . ?
C32 F32 1.345(8) . ?
C32 C33 1.396(10) . ?
C33 F33 1.350(9) . ?
C33 C34 1.375(10) . ?
C34 F34 1.335(10) . ?
C34 C35 1.375(10) . ?
C35 F35 1.339(8) . ?
C35 C36 1.382(9) . ?
C36 F36 1.342(7) . ?
C41 C42 1.401(8) . ?
C41 C46 1.405(8) . ?
C42 C43 1.383(9) . ?
C43 C44 1.391(9) . ?
C44 C45 1.394(9) . ?
C45 C46 1.374(9) . ?
C51 C52 1.391(9) . ?
C51 C56 1.408(9) . ?
C52 C53 1.398(11) . ?
C53 C54 1.383(11) . ?
C54 C55 1.370(11) . ?
C55 C56 1.410(11) . ?
C61 C62 1.401(9) . ?
C61 C66 1.403(9) . ?
C62 C63 1.394(10) . ?
C63 C64 1.394(10) . ?
C64 C65 1.390(11) . ?
C65 C66 1.384(10) . ?
C71 C76 1.371(9) . ?
C71 C72 1.377(9) . ?
C72 F72 1.340(8) . ?
C72 C73 1.380(10) . ?
C73 F73 1.339(9) . ?
C73 C74 1.369(10) . ?
C74 F74 1.351(10) . ?
C74 C75 1.383(10) . ?
C75 F75 1.343(9) . ?
C75 C76 1.382(9) . ?
C76 F76 1.357(8) . ?
C81 C86 1.370(9) . ?
C81 C82 1.373(9) . ?
C82 F82 1.328(9) . ?
C82 C83 1.386(11) . ?
C83 F83 1.354(10) . ?
C83 C84 1.367(11) . ?
C84 F84 1.358(11) . ?
C84 C85 1.376(11) . ?
C85 F85 1.359(10) . ?
C85 C86 1.380(11) . ?
C86 F86 1.337(8) . ?
C91 C96 1.367(10) . ?
C91 C92 1.379(10) . ?
C92 F92 1.350(9) . ?
C92 C93 1.411(12) . ?
C93 F93 1.323(11) . ?
C93 C94 1.360(12) . ?
C94 F94 1.351(13) . ?
C94 C95 1.354(12) . ?
C95 F95 1.321(12) . ?
C95 C96 1.406(12) . ?
C96 F96 1.362(10) . ?
C101 C102 1.401(9) . ?
C101 C106 1.407(9) . ?
C102 C103 1.383(10) . ?
C103 C104 1.389(11) . ?
C104 C105 1.379(11) . ?
C105 C106 1.374(10) . ?
C111 C112 1.388(9) . ?
C111 C116 1.389(9) . ?
C112 C113 1.385(10) . ?
C113 C114 1.379(10) . ?
C114 C115 1.350(10) . ?
C115 C116 1.391(10) . ?
C121 C122 1.370(9) . ?
C121 C126 1.375(9) . ?
C122 F122 1.356(8) . ?
C122 C123 1.370(11) . ?
C123 F123 1.358(10) . ?
C123 C124 1.364(11) . ?
C124 F124 1.345(11) . ?
C124 C125 1.347(10) . ?
C125 F125 1.358(8) . ?
C125 C126 1.388(10) . ?
C126 F126 1.351(8) . ?
C131 C136 1.381(9) . ?
C131 C132 1.391(9) . ?
C132 F132 1.324(8) . ?
C132 C133 1.379(10) . ?
C133 F133 1.350(9) . ?
C133 C134 1.389(10) . ?
C134 F134 1.328(9) . ?
C134 C135 1.372(9) . ?
C135 F135 1.338(8) . ?
C135 C136 1.380(9) . ?
C136 F136 1.345(8) . ?
C141 C146 1.382(9) . ?
C141 C142 1.383(9) . ?
C142 F142 1.354(8) . ?
C142 C143 1.370(10) . ?
C143 F143 1.336(9) . ?
C143 C144 1.392(11) . ?
C144 F144 1.332(11) . ?
C144 C145 1.384(11) . ?
C145 F145 1.328(10) . ?
C145 C146 1.374(11) . ?
C146 F146 1.348(8) . ?
X1 X2 1.343(14) . ?
X1 X2 1.343(14) 2_566 ?
X1 X5 1.35(2) 2_566 ?
X1 X5 1.35(2) . ?
X1 X4 1.466(17) 2_566 ?
X1 X4 1.466(17) . ?
X2 X5 1.19(2) . ?
X2 X4 1.89(2) . ?
X3 X4 1.38(3) . ?
X3 X5 1.52(3) . ?
X4 X5 1.29(2) . ?
C999 Cl3 1.65(2) . ?
C999 Cl2 1.67(2) . ?
C999 Cl1 1.71(2) . ?
